data_2006513
loop_
_publ_author_name
' Lo, Jem-Mau'
' Yao, Hsueh-Hua '
' Lu, Tian-Huey '

_publ_section_title
;
 <i>N</i>,<i>N</i>'-Bis(2-hydroxybenzyl)-1,4-butanediammonium Dinitrate
;
_journal_issue 9
_journal_name_full 'Acta Crystallographica Section C'
_journal_page_first 1327
_journal_page_last 1329
_journal_paper_doi 10.1107/S0108270197005878
_journal_volume 53
_journal_year 1997
_chemical_formula_iupac 'C18 H26 N2 O2 2+ , 2N O3 -'
_chemical_formula_moiety 'C18 H26 N4 O8 '
_chemical_formula_sum 'C18 H26 N4 O8'
_chemical_formula_weight 426.42
_chemical_name_systematic ' ?'
_space_group_IT_number 14
_symmetry_cell_setting monoclinic
_symmetry_space_group_name_Hall '-P 2ybc'
_symmetry_space_group_name_H-M 'P 1 21/c 1'
_cell_angle_alpha 90.0
_cell_angle_beta 115.486(8)
_cell_angle_gamma 90.0
_cell_formula_units_Z 2
_cell_length_a 8.6351(8)
_cell_length_b 15.6177(10)
_cell_length_c 8.8929(15)
_cell_measurement_reflns_used 21
_cell_measurement_temperature 293
_cell_measurement_theta_max 12.08
_cell_measurement_theta_min 5.79
_cell_volume 1082.6(2)
_computing_cell_refinement 'CAD-4 Software'
_computing_data_collection 'CAD-4 Software (Enraf-Nonius, 1989)'
_computing_data_reduction 'NRCVAX DATRD2 (Gabe, Le Page, Charland, Lee & White, 1989)'
_computing_molecular_graphics 'ORTEPII (Johnson, 1976) in NRCVAX'
_computing_publication_material 'NRCVAX TABLES Jan 94 Version'
_computing_structure_refinement 'NRCVAX LSTSQ'
_computing_structure_solution 'NRCVAX SOLVER'
_diffrn_ambient_temperature 293
_diffrn_measurement_device 'Nonius CAD-4    '
_diffrn_measurement_method '\q/2\q scan b/P/b '
_diffrn_radiation_monochromator graphite
_diffrn_radiation_source 'xray tube'
_diffrn_radiation_type 'Molybdenum K\a'
_diffrn_radiation_wavelength 0.7107
_diffrn_reflns_av_R_equivalents 0.013
_diffrn_reflns_limit_h_max 9
_diffrn_reflns_limit_h_min -10
_diffrn_reflns_limit_k_max 18
_diffrn_reflns_limit_k_min 0
_diffrn_reflns_limit_l_max 10
_diffrn_reflns_limit_l_min 0
_diffrn_reflns_number 2038
_diffrn_reflns_theta_max 24.92
_diffrn_reflns_theta_min 0.00
_diffrn_standards_decay_% 1.0
_diffrn_standards_interval_time 60
_diffrn_standards_number 3
_exptl_absorpt_coefficient_mu 0.10
_exptl_absorpt_correction_type none
_exptl_crystal_colour 'Light brown'
_exptl_crystal_density_diffrn 1.308
_exptl_crystal_description Pillar
_exptl_crystal_F_000 452
_exptl_crystal_size_max 0.26
_exptl_crystal_size_mid 0.14
_exptl_crystal_size_min 0.13
_refine_diff_density_max 0.16
_refine_diff_density_min -0.15
_refine_ls_extinction_coef 80E2(19)
_refine_ls_extinction_method 'Larson (1970)'
_refine_ls_goodness_of_fit_obs 1.21
_refine_ls_matrix_type full
_refine_ls_number_parameters 137
_refine_ls_number_reflns 1324
_refine_ls_R_factor_all 0.043
_refine_ls_R_factor_obs .042
_refine_ls_shift/esd_max 0.000
_refine_ls_structure_factor_coef F
_refine_ls_weighting_details 1/[\s^2^(F)+0.0005F^2^]
_refine_ls_weighting_scheme calc
_refine_ls_wR_factor_all 0.049
_refine_ls_wR_factor_obs .048
_reflns_number_observed 1329
_reflns_number_total 1908
_reflns_observed_criterion 'Inet > 1.0\s(Inet)'
_cod_data_source_file ln1002.cif
_cod_data_source_block I
_cod_depositor_comments
;
The following automatic conversions were performed:
'_symmetry_cell_setting' value 'Monoclinic' changed to 'monoclinic'
according to '/home/saulius/struct/CIF-dictionaries/cif_core.dic'
dictionary named 'cif_core.dic' version 2.4.1 from 2010-06-29.

Automatic conversion script
Id: cif_fix_enum 1527 2010-12-29 10:47:43Z saulius 

The following automatic conversions were performed:

'_atom_site_thermal_displace_type' tag value 'Uij' was replaced with
'Uani' value 15 times.

Automatic conversion script
Id: cif_fix_values 1646 2011-03-28 12:23:43Z adriana 
;
_cod_original_sg_symbol_H-M 'P 21/c'
_cod_original_formula_sum 'C18 H26 N4 O8 '
_cod_database_code 2006513

loop_
_symmetry_equiv_pos_as_xyz
x,y,z
-x,-y,-z
-x,1/2+y,1/2-z
x,1/2-y,1/2+z

loop_
_atom_site_aniso_label
_atom_site_aniso_U_11
_atom_site_aniso_U_22
_atom_site_aniso_U_33
_atom_site_aniso_U_12
_atom_site_aniso_U_13
_atom_site_aniso_U_23
_atom_site_aniso_type_symbol
O1 .0689(12) .0438(9) .0583(11) -.0145(8) .0356(9) -.0066(8) O
O2 .0887(14) .0411(9) .0661(11) -.0211(9) .0513(10) -.0208(8) O
O3 .1007(15) .0550(11) .0590(11) -.0136(10) .0552(11) -.0178(9) O
O .0498(10) .0512(10) .0544(10) -.0086(8) .0225(9) .0066(8) O
N1 .0380(10) .0300(9) .0385(10) .0008(8) .0188(8) .0023(8) N
N2 .0496(12) .0333(10) .0391(10) .0010(9) .0188(9) -.0010(9) N
C1 .0406(14) .0450(13) .0389(12) -.0050(11) .0146(11) -.0080(11) C
C2 .0427(16) .0791(19) .0575(16) -.0092(14) .0231(13) -.0097(15) C
C3 .0396(16) .100(2) .072(2) .0129(16) .0138(15) -.0108(19) C
C4 .0587(19) .076(2) .0643(18) .0169(16) .0100(16) .0075(16) C
C5 .0521(17) .0571(16) .0485(15) .0022(13) .0154(14) .0048(12) C
C6 .0389(13) .0400(12) .0366(12) -.0005(10) .0150(10) -.0052(10) C
C7 .0446(13) .0380(12) .0390(12) -.0003(10) .0210(11) -.0029(10) C
C8 .0361(12) .0401(12) .0494(13) .0016(10) .0188(11) .0069(11) C
C9 .0363(13) .0442(13) .0492(13) .0092(10) .0209(11) .0083(11) C

loop_
_atom_site_label
_atom_site_fract_x
_atom_site_fract_y
_atom_site_fract_z
_atom_site_U_iso_or_equiv
_atom_site_thermal_displace_type
_atom_site_calc_flag
_atom_site_refinement_flags
_atom_site_type_symbol
O1 .8219(2) .22205(10) .13337(19) .0541(11) Uani ? . O
O2 .6784(2) .10531(10) .0950(2) .0589(12) Uani ? . O
O3 .6973(3) .19286(11) .2900(2) .0643(13) Uani ? . O
O .48880(2) .00724(10) .20766(19) .0517(11) Uani ? . O
N1 .2184(2) -.12562(10) .1725(2) .0347(11) Uani ? . N
N2 .7331(2) .17424(11) .1733(2) .0408(12) Uani ? . N
C1 .5868(3) -.04986(14) .3250(3) .0424(14) Uani ? . C
C2 .7612(3) -.06051(19) .3731(3) .0592(18) Uani ? . C
C3 .8508(3) -.1194(2) .4942(4) .074(2) Uani ? . C
C4 .7708(4) -.1674(2) .5691(4) .072(2) Uani ? . C
C5 .5971(3) -.15759(16) .5206(3) .0548(17) Uani ? . C
C6 .5034(3) -.09920(14) .3979(3) .0389(13) Uani ? . C
C7 .3155(3) -.08715(13) .3417(3) .0395(13) Uani ? . C
C8 .0285(3) -.11397(14) .0988(3) .0417(14) Uani ? . C
C9 -.0279(3) -.02148(14) .0608(3) .0424(14) Uani ? . C
H .549 .0417 .175 .068 Uiso ? . H
Hn1 .259 -.1044 .101 .037 Uiso ? . H
Hn2 .235 -.1856 .180 .055 Uiso ? . H
H2 .815 -.0241 .324 .063 Uiso ? . H
H3 .963 -.1277 .526 .089 Uiso ? . H
H4 .833 -.209 .654 .100 Uiso ? . H
H5 .535 -.1918 .570 .060 Uiso ? . H
H7a .274 -.1166 .417 .040 Uiso ? . H
H7b .284 -.0282 .329 .038 Uiso ? . H
H8a -.020 -.1494 -.006 .047 Uiso ? . H
H8b -.013 -.1389 .174 .047 Uiso ? . H
H9a -.152 -.0223 .019 .050 Uiso ? . H
H9b .017 .0132 .163 .049 Uiso ? . H

loop_
_atom_type_symbol
_atom_type_scat_dispersion_real
_atom_type_scat_dispersion_imag
_atom_type_scat_source
O 0.008 0.006 'International Tables Vol. IV Table 2.2B'
N 0.004 0.003 'International Tables Vol. IV Table 2.2B'
C 0.002 0.002 'International Tables Vol. IV Table 2.2B'
H 0.000 0.000 'International Tables Vol. IV Table 2.2B'

loop_
_geom_angle_atom_site_label_1
_geom_angle_atom_site_label_2
_geom_angle_atom_site_label_3
_geom_angle_site_symmetry_1
_geom_angle_site_symmetry_3
_geom_angle
_geom_angle_publ_flag
C1 O H ? ? 113.2(17) no
C7 N1 C8 ? ? 115.28(16) yes
C7 N1 Hn1 ? ? 109.7 no
C7 N1 Hn2 ? ? 108.9 no
C8 N1 Hn1 ? ? 109.3 no
C8 N1 Hn2 ? ? 105.1 no
Hn1 N1 Hn2 ? ? 108.3 no
O1 N2 O2 ? ? 119.56(18) yes
O1 N2 O3 ? ? 120.79(18) yes
O2 N2 O3 ? ? 119.66(19) yes
O C1 C2 ? ? 123.5(2) yes
O C1 C6 ? ? 116.5(2) yes
C2 C1 C6 ? ? 120.1(2) no
C1 C2 C3 ? ? 119.5(3) no
C1 C2 H2 ? ? 117.9 no
C3 C2 H2 ? ? 122.4 no
C2 C3 C4 ? ? 121.0(3) no
C2 C3 H3 ? ? 121.2 no
C4 C3 H3 ? ? 117.8 no
C3 C4 C5 ? ? 119.6(3) no
C3 C4 H4 ? ? 121. no
C5 C4 H4 ? ? 119. no
C4 C5 C6 ? ? 120.5(3) no
C4 C5 H5 ? ? 121.8 no
C6 C5 H5 ? ? 117.6 no
C1 C6 C5 ? ? 119.2(2) no
C1 C6 C7 ? ? 118.80(19) no
C5 C6 C7 ? ? 122.0(2) no
N1 C7 C6 ? ? 110.14(17) yes
N1 C7 H7a ? ? 106.4 no
N1 C7 H7b ? ? 105.2 no
C6 C7 H7a ? ? 111.8 no
C6 C7 H7b ? ? 112.3 no
H7a C7 H7b ? ? 110.6 no
N1 C8 C9 ? ? 113.66(17) yes
N1 C8 H8a ? ? 106.2 no
N1 C8 H8b ? ? 108.1 no
C9 C8 H8a ? ? 110.6 no
C9 C8 H8b ? ? 111.0 no
H8a C8 H8b ? ? 107.0 no
C8 C9 C9 ? 2 114.21(18) no
C8 C9 H9a ? ? 105.6 no
C8 C9 H9b ? ? 110.9 no
C9 C9 H9a 2 ? 111.7 no
C9 C9 H9b 2 ? 107.4 no
H9a C9 H9b ? ? 106.8 no

loop_
_geom_bond_atom_site_label_1
_geom_bond_atom_site_label_2
_geom_bond_site_symmetry_1
_geom_bond_site_symmetry_2
_geom_bond_distance
_geom_bond_publ_flag
O1 N2 ? ? 1.227(3) yes
O2 N2 ? ? 1.258(2) yes
O3 N2 ? ? 1.238(3) yes
O C1 ? ? 1.357(3) yes
O H ? ? .88(3) no
N1 C7 ? ? 1.498(3) yes
N1 C8 ? ? 1.492(3) yes
N1 Hn1 ? ? .91 no
N1 Hn2 ? ? .95 no
C1 C2 ? ? 1.387(4) no
C1 C6 ? ? 1.391(3) no
C2 C3 ? ? 1.373(4) no
C2 H2 ? ? .95 no
C3 C4 ? ? 1.371(5) no
C3 H3 ? ? .89 no
C4 C5 ? ? 1.380(4) no
C4 H4 ? ? .96 no
C5 C6 ? ? 1.385(3) no
C5 H5 ? ? .98 no
C6 C7 ? ? 1.490(3) no
C7 H7a ? ? 1.00 no
C7 H7b ? ? .95 no
C8 C9 ? ? 1.516(3) no
C8 H8a ? ? 1.01 no
C8 H8b ? ? .97 no
C9 C9 ? 2 1.517(4) no
C9 H9a ? ? .97 no
C9 H9b ? ? .99 no

loop_
_geom_hbond_atom_site_label_D
_geom_hbond_atom_site_label_H
_geom_hbond_atom_site_label_A
_geom_hbond_site_symmetry_A
_geom_hbond_distance_DH
_geom_hbond_distance_HA
_geom_hbond_distance_DA
_geom_hbond_angle_DHA
_geom_hbond_publ_flag
O H O2 . 0.88 1.85 2.728(2) 174 yes
N1 Hn1 O . 0.91 2.50 3.038(2) 118 yes
N1 Hn1 O1 2_655 0.91 2.64 2.996(2) 104 yes
N1 Hn1 O2 2_655 0.91 2.04 2.894(3) 156 yes
N1 Hn2 O1 3_645 0.95 2.41 3.046(2) 125 yes
N1 Hn2 O3 3_645 0.95 1.96 2.910(2) 172 yes

loop_
_geom_torsion_atom_site_label_1
_geom_torsion_atom_site_label_2
_geom_torsion_atom_site_label_3
_geom_torsion_atom_site_label_4
_geom_torsion_site_symmetry_4
_geom_torsion
C8 N1 C7 C6 . -177.2(4)
O C1 C2 C3 . 179.4(5)
O C1 C6 C5 . -178.9(4)
C2 C1 C6 C5 . 1.2(2)
C1 C2 C3 C4 . -0.4(2)
C3 C4 C5 C6 . -0.5(2)
C4 C5 C6 C7 . 179.7(5)
C5 C6 C7 N1 . -106.8(4)
N1 C8 C9 C9 2 59.5(3)
C7 N1 C8 C9 . 65.6(3)
C6 C1 C2 C3 . -0.7(2)
O C1 C6 C7 . 0.82(16)
C2 C1 C6 C7 . -179.1(4)
C2 C3 C4 C5 . 1.0(2)
C4 C5 C6 C1 . -0.6(2)
C1 C6 C7 N1 . 73.5(3)
